data_7106674
loop_
_publ_author_name
'Jun Xuan'
'Ying Cheng'
'Jing An'
'Liang-Qiu Lu'
'Xiao-Xiao Zhang'
"'Wen-Jing Xiao"

_publ_section_title
;
 Visible light-induced intramolecular cyclization reactions of diamines: a
 new strategy to construct tetrahydroimidazoles
;
_journal_name_full Chem.Commun.
_journal_page_first 8337
_journal_paper_doi 10.1039/c1cc12203g
_journal_volume 47
_journal_year 2011
_chemical_absolute_configuration rm
_chemical_formula_sum 'C29 H28 N2 O2 S'
_chemical_formula_weight 468.59
_chemical_name_systematic
;
?
;
_space_group_IT_number 19
_symmetry_cell_setting orthorhombic
_symmetry_space_group_name_Hall 'P 2ac 2ab'
_symmetry_space_group_name_H-M 'P 21 21 21'
_atom_sites_solution_hydrogens geom
_atom_sites_solution_primary direct
_atom_sites_solution_secondary difmap
_audit_creation_method SHELXL-97
_cell_angle_alpha 90.00
_cell_angle_beta 90.00
_cell_angle_gamma 90.00
_cell_formula_units_Z 4
_cell_length_a 7.9943(10)
_cell_length_b 16.668(2)
_cell_length_c 18.837(2)
_cell_measurement_reflns_used 2130
_cell_measurement_temperature 298(2)
_cell_measurement_theta_max 20.96
_cell_measurement_theta_min 2.16
_cell_volume 2510.0(5)
_computing_cell_refinement 'Bruker SMART'
_computing_data_collection 'Bruker SMART'
_computing_data_reduction 'Bruker SAINT'
_computing_molecular_graphics 'Bruker SHELXTL'
_computing_publication_material 'Bruker SHELXTL'
_computing_structure_refinement 'SHELXL-97 (Sheldrick, 1997)'
_computing_structure_solution 'SHELXS-97 (Sheldrick, 1990)'
_diffrn_ambient_temperature 298(2)
_diffrn_measured_fraction_theta_full 0.998
_diffrn_measured_fraction_theta_max 0.998
_diffrn_measurement_device_type 'CCD area detector'
_diffrn_measurement_method 'phi and omega scans'
_diffrn_radiation_monochromator graphite
_diffrn_radiation_source 'fine-focus sealed tube'
_diffrn_radiation_type MoK\a
_diffrn_radiation_wavelength 0.71073
_diffrn_reflns_av_R_equivalents 0.0685
_diffrn_reflns_av_sigmaI/netI 0.0779
_diffrn_reflns_limit_h_max 9
_diffrn_reflns_limit_h_min -8
_diffrn_reflns_limit_k_max 20
_diffrn_reflns_limit_k_min -16
_diffrn_reflns_limit_l_max 21
_diffrn_reflns_limit_l_min -23
_diffrn_reflns_number 14449
_diffrn_reflns_theta_full 26.00
_diffrn_reflns_theta_max 26.00
_diffrn_reflns_theta_min 2.16
_exptl_absorpt_coefficient_mu 0.157
_exptl_absorpt_correction_T_max 0.9844
_exptl_absorpt_correction_T_min 0.9692
_exptl_absorpt_correction_type none
_exptl_crystal_colour colorless
_exptl_crystal_density_meas 0
_exptl_crystal_density_method 'not measured'
_exptl_crystal_description block
_exptl_crystal_F_000 992
_exptl_crystal_size_max 0.20
_exptl_crystal_size_mid 0.10
_exptl_crystal_size_min 0.10
_refine_diff_density_max 0.286
_refine_diff_density_min -0.181
_refine_diff_density_rms 0.032
_refine_ls_abs_structure_details 'Flack H D (1983), Acta Cryst. A39, 876-881'
_refine_ls_abs_structure_Flack -0.02(9)
_refine_ls_extinction_method none
_refine_ls_goodness_of_fit_ref 0.984
_refine_ls_matrix_type full
_refine_ls_number_parameters 308
_refine_ls_number_reflns 4923
_refine_ls_number_restraints 0
_refine_ls_restrained_S_all 0.984
_refine_ls_R_factor_all 0.0964
_refine_ls_R_factor_gt 0.0606
_refine_ls_shift/su_max 0.000
_refine_ls_shift/su_mean 0.000
_refine_ls_structure_factor_coef Fsqd
_refine_ls_weighting_details 'calc w=1/[\s^2^(Fo^2^)+(0.0229P)^2^+0.0000P] where P=(Fo^2^+2Fc^2^)/3'
_refine_ls_weighting_scheme calc
_refine_ls_wR_factor_gt 0.0863
_refine_ls_wR_factor_ref 0.0954
_reflns_number_gt 3293
_reflns_number_total 4923
_reflns_threshold_expression >2sigma(I)
_cod_data_source_file c1cc12203g.txt
_cod_data_source_block 101123fm
_cod_original_sg_symbol_H-M P2(1)2(1)2(1)
_cod_database_code 7106674

loop_
_symmetry_equiv_pos_as_xyz
'x, y, z'
'-x+1/2, -y, z+1/2'
'-x, y+1/2, -z+1/2'
'x+1/2, -y+1/2, -z'

loop_
_atom_site_label
_atom_site_type_symbol
_atom_site_fract_x
_atom_site_fract_y
_atom_site_fract_z
_atom_site_U_iso_or_equiv
_atom_site_adp_type
_atom_site_occupancy
_atom_site_symmetry_multiplicity
_atom_site_calc_flag
_atom_site_refinement_flags
_atom_site_disorder_assembly
_atom_site_disorder_group
C1 C 0.9022(6) 1.0988(2) 0.4093(2) 0.1170(17) Uani 1 1 d . . .
H1A H 0.9731 1.0938 0.4502 0.176 Uiso 1 1 calc R . .
H1B H 0.7893 1.1086 0.4243 0.176 Uiso 1 1 calc R . .
H1C H 0.9400 1.1427 0.3805 0.176 Uiso 1 1 calc R . .
C2 C 0.9085(5) 1.0225(2) 0.3669(2) 0.0763(11) Uani 1 1 d . . .
C3 C 0.8506(4) 1.0194(2) 0.2977(3) 0.0832(13) Uani 1 1 d . . .
H3 H 0.8082 1.0658 0.2770 0.100 Uiso 1 1 calc R . .
C4 C 0.8539(4) 0.9502(2) 0.2591(2) 0.0705(10) Uani 1 1 d . . .
H4 H 0.8140 0.9500 0.2127 0.085 Uiso 1 1 calc R . .
C5 C 0.9156(4) 0.88082(19) 0.28821(17) 0.0544(8) Uani 1 1 d . . .
C6 C 0.9752(4) 0.88183(19) 0.35724(19) 0.0598(9) Uani 1 1 d . . .
H6 H 1.0181 0.8354 0.3777 0.072 Uiso 1 1 calc R . .
C7 C 0.9701(4) 0.9523(2) 0.39519(19) 0.0718(11) Uani 1 1 d . . .
H7 H 1.0097 0.9525 0.4416 0.086 Uiso 1 1 calc R . .
C8 C 0.5754(4) 0.78275(19) 0.23541(15) 0.0561(8) Uani 1 1 d . . .
H8 H 0.6007 0.8242 0.2001 0.067 Uiso 1 1 calc R . .
C9 C 0.5125(4) 0.82305(17) 0.30334(16) 0.0541(8) Uani 1 1 d . . .
H9A H 0.5511 0.8781 0.3061 0.065 Uiso 1 1 calc R . .
H9B H 0.3912 0.8226 0.3052 0.065 Uiso 1 1 calc R . .
C10 C 0.7101(3) 0.72084(17) 0.33374(15) 0.0431(7) Uani 1 1 d . . .
H10 H 0.8143 0.7306 0.3597 0.052 Uiso 1 1 calc R . .
C11 C 0.4559(4) 0.72249(19) 0.20337(16) 0.0631(9) Uani 1 1 d . . .
H11A H 0.4468 0.6770 0.2353 0.076 Uiso 1 1 calc R . .
H11B H 0.3461 0.7470 0.2000 0.076 Uiso 1 1 calc R . .
C12 C 0.5056(4) 0.6923(2) 0.13105(16) 0.0536(8) Uani 1 1 d . . .
C13 C 0.4545(5) 0.73147(19) 0.07122(18) 0.0766(11) Uani 1 1 d . . .
H13 H 0.3915 0.7781 0.0759 0.092 Uiso 1 1 calc R . .
C14 C 0.4932(6) 0.7043(3) 0.00438(19) 0.1009(16) Uani 1 1 d . . .
H14 H 0.4572 0.7322 -0.0355 0.121 Uiso 1 1 calc R . .
C15 C 0.5844(6) 0.6363(3) -0.0028(2) 0.0987(15) Uani 1 1 d . . .
H15 H 0.6096 0.6169 -0.0479 0.118 Uiso 1 1 calc R . .
C16 C 0.6397(5) 0.5960(3) 0.0561(3) 0.0997(15) Uani 1 1 d . . .
H16 H 0.7043 0.5499 0.0511 0.120 Uiso 1 1 calc R . .
C17 C 0.5991(5) 0.6242(2) 0.1226(2) 0.0816(12) Uani 1 1 d . . .
H17 H 0.6358 0.5965 0.1625 0.098 Uiso 1 1 calc R . .
C18 C 0.6651(4) 0.63187(18) 0.34059(15) 0.0423(8) Uani 1 1 d . . .
C19 C 0.5334(4) 0.60651(18) 0.38142(17) 0.0585(9) Uani 1 1 d . . .
H19 H 0.4672 0.6443 0.4044 0.070 Uiso 1 1 calc R . .
C20 C 0.4967(5) 0.5254(2) 0.3892(2) 0.0750(11) Uani 1 1 d . . .
H20 H 0.4052 0.5091 0.4161 0.090 Uiso 1 1 calc R . .
C21 C 0.5973(6) 0.4696(2) 0.3566(2) 0.0891(13) Uani 1 1 d . . .
H21 H 0.5761 0.4152 0.3624 0.107 Uiso 1 1 calc R . .
C22 C 0.7292(5) 0.4946(2) 0.3154(2) 0.0809(12) Uani 1 1 d . . .
H22 H 0.7963 0.4567 0.2930 0.097 Uiso 1 1 calc R . .
C23 C 0.7633(4) 0.5750(2) 0.30707(17) 0.0618(10) Uani 1 1 d . . .
H23 H 0.8526 0.5911 0.2788 0.074 Uiso 1 1 calc R . .
C24 C 0.5876(4) 0.80421(17) 0.42978(15) 0.0427(7) Uani 1 1 d . . .
C25 C 0.4984(4) 0.87337(17) 0.44853(16) 0.0573(9) Uani 1 1 d . . .
H25 H 0.4374 0.9011 0.4144 0.069 Uiso 1 1 calc R . .
C26 C 0.5013(4) 0.90034(19) 0.51815(19) 0.0655(10) Uani 1 1 d . . .
H26 H 0.4425 0.9466 0.5300 0.079 Uiso 1 1 calc R . .
C27 C 0.5885(4) 0.8606(2) 0.56973(17) 0.0645(9) Uani 1 1 d . . .
H27 H 0.5897 0.8792 0.6163 0.077 Uiso 1 1 calc R . .
C28 C 0.6741(4) 0.7925(2) 0.55084(16) 0.0528(8) Uani 1 1 d . . .
H28 H 0.7337 0.7649 0.5855 0.063 Uiso 1 1 calc R . .
C29 C 0.6746(3) 0.76365(18) 0.48180(16) 0.0469(8) Uani 1 1 d . . .
H29 H 0.7333 0.7172 0.4707 0.056 Uiso 1 1 calc R . .
N1 N 0.5826(3) 0.77538(13) 0.36042(11) 0.0434(6) Uani 1 1 d . . .
N2 N 0.7348(3) 0.74434(12) 0.25887(13) 0.0458(6) Uani 1 1 d . . .
O1 O 0.9064(3) 0.80903(13) 0.16707(11) 0.0829(7) Uani 1 1 d . . .
O2 O 1.0419(2) 0.73869(13) 0.26821(12) 0.0689(7) Uani 1 1 d . . .
S1 S 0.91254(10) 0.78995(5) 0.24055(4) 0.0590(3) Uani 1 1 d . . .

loop_
_atom_site_aniso_label
_atom_site_aniso_U_11
_atom_site_aniso_U_22
_atom_site_aniso_U_33
_atom_site_aniso_U_23
_atom_site_aniso_U_13
_atom_site_aniso_U_12
C1 0.105(3) 0.067(3) 0.179(5) -0.041(3) -0.029(4) 0.016(3)
C2 0.056(2) 0.065(3) 0.108(3) -0.006(3) 0.000(3) 0.002(2)
C3 0.065(3) 0.061(3) 0.124(4) 0.020(3) -0.015(3) 0.001(2)
C4 0.071(2) 0.073(3) 0.067(3) 0.019(2) -0.007(2) -0.014(2)
C5 0.0476(18) 0.059(2) 0.057(2) 0.0095(17) 0.0067(18) -0.0096(18)
C6 0.056(2) 0.054(2) 0.070(3) 0.0075(19) -0.0039(19) -0.0031(17)
C7 0.080(3) 0.064(2) 0.072(3) -0.011(2) -0.024(2) -0.004(2)
C8 0.0591(19) 0.067(2) 0.0422(19) 0.0031(17) -0.0010(17) 0.0029(19)
C9 0.0543(19) 0.060(2) 0.048(2) -0.0019(16) 0.0046(17) 0.0053(17)
C10 0.0350(16) 0.053(2) 0.0416(18) -0.0090(15) 0.0016(13) 0.0004(15)
C11 0.053(2) 0.086(2) 0.050(2) 0.0036(19) -0.0044(17) -0.0046(19)
C12 0.0528(19) 0.067(2) 0.041(2) 0.0009(18) -0.0067(16) -0.0044(18)
C13 0.119(3) 0.059(2) 0.051(2) -0.0022(18) -0.017(2) 0.002(2)
C14 0.174(5) 0.081(3) 0.047(3) -0.001(2) -0.014(3) -0.038(3)
C15 0.126(4) 0.104(4) 0.066(3) -0.026(3) 0.018(3) -0.038(4)
C16 0.097(4) 0.100(4) 0.103(4) -0.045(3) -0.021(3) 0.014(3)
C17 0.091(3) 0.082(3) 0.071(3) -0.013(2) -0.036(2) 0.008(3)
C18 0.0428(18) 0.042(2) 0.0419(19) -0.0080(15) -0.0046(15) 0.0050(16)
C19 0.055(2) 0.048(2) 0.072(3) -0.0051(17) 0.0033(19) -0.0025(17)
C20 0.081(3) 0.057(2) 0.087(3) 0.013(2) -0.004(2) -0.017(2)
C21 0.113(4) 0.047(2) 0.107(4) -0.002(2) -0.031(3) -0.004(3)
C22 0.093(3) 0.058(3) 0.091(3) -0.024(2) -0.021(3) 0.015(2)
C23 0.059(2) 0.054(2) 0.073(3) -0.0197(18) -0.0031(19) 0.0113(19)
C24 0.0427(17) 0.0423(18) 0.0432(19) -0.0009(15) 0.0048(15) -0.0022(16)
C25 0.066(2) 0.053(2) 0.053(2) -0.0046(17) 0.0030(17) 0.0042(19)
C26 0.074(2) 0.062(2) 0.060(2) -0.0226(19) 0.010(2) 0.012(2)
C27 0.067(2) 0.077(3) 0.049(2) -0.0221(19) 0.001(2) -0.011(2)
C28 0.0494(19) 0.063(2) 0.046(2) -0.0014(18) -0.0003(14) -0.0081(18)
C29 0.0476(18) 0.046(2) 0.047(2) -0.0073(16) 0.0074(16) -0.0012(15)
N1 0.0486(14) 0.0442(14) 0.0373(15) -0.0008(12) 0.0029(12) 0.0101(13)
N2 0.0459(14) 0.0550(16) 0.0365(15) -0.0057(12) 0.0058(12) 0.0022(13)
O1 0.0928(17) 0.1092(19) 0.0469(15) 0.0006(13) 0.0203(13) -0.0149(17)
O2 0.0418(12) 0.0840(16) 0.0810(18) -0.0105(13) 0.0126(12) 0.0073(12)
S1 0.0546(5) 0.0760(6) 0.0463(5) -0.0057(5) 0.0153(4) -0.0082(5)

loop_
_atom_type_symbol
_atom_type_description
_atom_type_scat_dispersion_real
_atom_type_scat_dispersion_imag
_atom_type_scat_source
C C 0.0033 0.0016 'International Tables Vol C Tables 4.2.6.8 and 6.1.1.4'
H H 0.0000 0.0000 'International Tables Vol C Tables 4.2.6.8 and 6.1.1.4'
N N 0.0061 0.0033 'International Tables Vol C Tables 4.2.6.8 and 6.1.1.4'
O O 0.0106 0.0060 'International Tables Vol C Tables 4.2.6.8 and 6.1.1.4'
S S 0.1246 0.1234 'International Tables Vol C Tables 4.2.6.8 and 6.1.1.4'

loop_
_geom_angle_atom_site_label_1
_geom_angle_atom_site_label_2
_geom_angle_atom_site_label_3
_geom_angle
_geom_angle_site_symmetry_1
_geom_angle_site_symmetry_3
_geom_angle_publ_flag
C2 C1 H1A 109.5 . . ?
C2 C1 H1B 109.5 . . ?
H1A C1 H1B 109.5 . . ?
C2 C1 H1C 109.5 . . ?
H1A C1 H1C 109.5 . . ?
H1B C1 H1C 109.5 . . ?
C7 C2 C3 117.0(3) . . ?
C7 C2 C1 121.7(4) . . ?
C3 C2 C1 121.4(4) . . ?
C4 C3 C2 121.8(4) . . ?
C4 C3 H3 119.1 . . ?
C2 C3 H3 119.1 . . ?
C3 C4 C5 120.4(4) . . ?
C3 C4 H4 119.8 . . ?
C5 C4 H4 119.8 . . ?
C4 C5 C6 119.3(3) . . ?
C4 C5 S1 121.1(3) . . ?
C6 C5 S1 119.6(3) . . ?
C7 C6 C5 119.2(3) . . ?
C7 C6 H6 120.4 . . ?
C5 C6 H6 120.4 . . ?
C6 C7 C2 122.3(4) . . ?
C6 C7 H7 118.8 . . ?
C2 C7 H7 118.8 . . ?
N2 C8 C11 111.9(2) . . ?
N2 C8 C9 102.8(2) . . ?
C11 C8 C9 114.7(2) . . ?
N2 C8 H8 109.1 . . ?
C11 C8 H8 109.1 . . ?
C9 C8 H8 109.1 . . ?
N1 C9 C8 104.6(2) . . ?
N1 C9 H9A 110.8 . . ?
C8 C9 H9A 110.8 . . ?
N1 C9 H9B 110.8 . . ?
C8 C9 H9B 110.8 . . ?
H9A C9 H9B 108.9 . . ?
N1 C10 N2 104.9(2) . . ?
N1 C10 C18 114.3(2) . . ?
N2 C10 C18 111.6(2) . . ?
N1 C10 H10 108.6 . . ?
N2 C10 H10 108.6 . . ?
C18 C10 H10 108.6 . . ?
C12 C11 C8 114.6(3) . . ?
C12 C11 H11A 108.6 . . ?
C8 C11 H11A 108.6 . . ?
C12 C11 H11B 108.6 . . ?
C8 C11 H11B 108.6 . . ?
H11A C11 H11B 107.6 . . ?
C13 C12 C17 117.7(3) . . ?
C13 C12 C11 120.6(3) . . ?
C17 C12 C11 121.7(3) . . ?
C12 C13 C14 122.1(4) . . ?
C12 C13 H13 118.9 . . ?
C14 C13 H13 118.9 . . ?
C15 C14 C13 119.3(4) . . ?
C15 C14 H14 120.4 . . ?
C13 C14 H14 120.4 . . ?
C14 C15 C16 120.2(4) . . ?
C14 C15 H15 119.9 . . ?
C16 C15 H15 119.9 . . ?
C15 C16 C17 119.5(4) . . ?
C15 C16 H16 120.2 . . ?
C17 C16 H16 120.2 . . ?
C12 C17 C16 121.2(4) . . ?
C12 C17 H17 119.4 . . ?
C16 C17 H17 119.4 . . ?
C19 C18 C23 118.7(3) . . ?
C19 C18 C10 121.8(3) . . ?
C23 C18 C10 119.5(3) . . ?
C18 C19 C20 121.4(3) . . ?
C18 C19 H19 119.3 . . ?
C20 C19 H19 119.3 . . ?
C21 C20 C19 119.1(4) . . ?
C21 C20 H20 120.4 . . ?
C19 C20 H20 120.4 . . ?
C20 C21 C22 119.8(4) . . ?
C20 C21 H21 120.1 . . ?
C22 C21 H21 120.1 . . ?
C21 C22 C23 120.7(4) . . ?
C21 C22 H22 119.6 . . ?
C23 C22 H22 119.6 . . ?
C22 C23 C18 120.2(4) . . ?
C22 C23 H23 119.9 . . ?
C18 C23 H23 119.9 . . ?
C29 C24 N1 120.8(3) . . ?
C29 C24 C25 118.8(3) . . ?
N1 C24 C25 120.4(3) . . ?
C26 C25 C24 119.8(3) . . ?
C26 C25 H25 120.1 . . ?
C24 C25 H25 120.1 . . ?
C27 C26 C25 121.6(3) . . ?
C27 C26 H26 119.2 . . ?
C25 C26 H26 119.2 . . ?
C26 C27 C28 118.1(3) . . ?
C26 C27 H27 121.0 . . ?
C28 C27 H27 121.0 . . ?
C27 C28 C29 122.1(3) . . ?
C27 C28 H28 118.9 . . ?
C29 C28 H28 118.9 . . ?
C24 C29 C28 119.7(3) . . ?
C24 C29 H29 120.2 . . ?
C28 C29 H29 120.2 . . ?
C24 N1 C9 121.2(2) . . ?
C24 N1 C10 121.3(2) . . ?
C9 N1 C10 110.9(2) . . ?
C10 N2 C8 106.4(2) . . ?
C10 N2 S1 115.97(18) . . ?
C8 N2 S1 118.42(18) . . ?
O1 S1 O2 120.68(14) . . ?
O1 S1 N2 106.12(14) . . ?
O2 S1 N2 105.65(12) . . ?
O1 S1 C5 107.74(15) . . ?
O2 S1 C5 108.43(15) . . ?
N2 S1 C5 107.58(13) . . ?

loop_
_geom_bond_atom_site_label_1
_geom_bond_atom_site_label_2
_geom_bond_distance
_geom_bond_site_symmetry_2
_geom_bond_publ_flag
C1 C2 1.503(4) . ?
C1 H1A 0.9600 . ?
C1 H1B 0.9600 . ?
C1 H1C 0.9600 . ?
C2 C7 1.377(4) . ?
C2 C3 1.383(5) . ?
C3 C4 1.365(5) . ?
C3 H3 0.9300 . ?
C4 C5 1.371(4) . ?
C4 H4 0.9300 . ?
C5 C6 1.385(4) . ?
C5 S1 1.761(3) . ?
C6 C7 1.375(4) . ?
C6 H6 0.9300 . ?
C7 H7 0.9300 . ?
C8 N2 1.493(3) . ?
C8 C11 1.512(4) . ?
C8 C9 1.530(4) . ?
C8 H8 0.9800 . ?
C9 N1 1.450(3) . ?
C9 H9A 0.9700 . ?
C9 H9B 0.9700 . ?
C10 N1 1.455(3) . ?
C10 N2 1.477(3) . ?
C10 C18 1.531(4) . ?
C10 H10 0.9800 . ?
C11 C12 1.505(4) . ?
C11 H11A 0.9700 . ?
C11 H11B 0.9700 . ?
C12 C13 1.365(4) . ?
C12 C17 1.369(4) . ?
C13 C14 1.373(4) . ?
C13 H13 0.9300 . ?
C14 C15 1.354(5) . ?
C14 H14 0.9300 . ?
C15 C16 1.370(5) . ?
C15 H15 0.9300 . ?
C16 C17 1.379(5) . ?
C16 H16 0.9300 . ?
C17 H17 0.9300 . ?
C18 C19 1.371(4) . ?
C18 C23 1.383(4) . ?
C19 C20 1.391(4) . ?
C19 H19 0.9300 . ?
C20 C21 1.374(5) . ?
C20 H20 0.9300 . ?
C21 C22 1.374(5) . ?
C21 H21 0.9300 . ?
C22 C23 1.377(4) . ?
C22 H22 0.9300 . ?
C23 H23 0.9300 . ?
C24 C29 1.379(4) . ?
C24 N1 1.393(3) . ?
C24 C25 1.401(4) . ?
C25 C26 1.387(4) . ?
C25 H25 0.9300 . ?
C26 C27 1.367(4) . ?
C26 H26 0.9300 . ?
C27 C28 1.372(4) . ?
C27 H27 0.9300 . ?
C28 C29 1.387(4) . ?
C28 H28 0.9300 . ?
C29 H29 0.9300 . ?
N2 S1 1.648(2) . ?
O1 S1 1.421(2) . ?
O2 S1 1.439(2) . ?

loop_
_geom_torsion_atom_site_label_1
_geom_torsion_atom_site_label_2
_geom_torsion_atom_site_label_3
_geom_torsion_atom_site_label_4
_geom_torsion
_geom_torsion_site_symmetry_1
_geom_torsion_site_symmetry_2
_geom_torsion_site_symmetry_3
_geom_torsion_site_symmetry_4
_geom_torsion_publ_flag
C7 C2 C3 C4 0.0(6) . . . . ?
C1 C2 C3 C4 -179.1(3) . . . . ?
C2 C3 C4 C5 0.0(6) . . . . ?
C3 C4 C5 C6 -0.2(5) . . . . ?
C3 C4 C5 S1 177.2(3) . . . . ?
C4 C5 C6 C7 0.4(5) . . . . ?
S1 C5 C6 C7 -177.1(3) . . . . ?
C5 C6 C7 C2 -0.4(5) . . . . ?
C3 C2 C7 C6 0.1(6) . . . . ?
C1 C2 C7 C6 179.3(4) . . . . ?
N2 C8 C9 N1 -27.0(3) . . . . ?
C11 C8 C9 N1 94.6(3) . . . . ?
N2 C8 C11 C12 -72.4(3) . . . . ?
C9 C8 C11 C12 171.1(3) . . . . ?
C8 C11 C12 C13 -89.2(4) . . . . ?
C8 C11 C12 C17 92.5(4) . . . . ?
C17 C12 C13 C14 0.4(5) . . . . ?
C11 C12 C13 C14 -178.0(3) . . . . ?
C12 C13 C14 C15 0.3(6) . . . . ?
C13 C14 C15 C16 -1.1(7) . . . . ?
C14 C15 C16 C17 1.3(7) . . . . ?
C13 C12 C17 C16 -0.2(6) . . . . ?
C11 C12 C17 C16 178.1(3) . . . . ?
C15 C16 C17 C12 -0.6(7) . . . . ?
N1 C10 C18 C19 -12.8(4) . . . . ?
N2 C10 C18 C19 -131.8(3) . . . . ?
N1 C10 C18 C23 169.7(3) . . . . ?
N2 C10 C18 C23 50.8(3) . . . . ?
C23 C18 C19 C20 -0.4(5) . . . . ?
C10 C18 C19 C20 -177.9(3) . . . . ?
C18 C19 C20 C21 1.6(5) . . . . ?
C19 C20 C21 C22 -1.8(6) . . . . ?
C20 C21 C22 C23 0.8(6) . . . . ?
C21 C22 C23 C18 0.4(5) . . . . ?
C19 C18 C23 C22 -0.6(5) . . . . ?
C10 C18 C23 C22 176.9(3) . . . . ?
C29 C24 C25 C26 1.1(4) . . . . ?
N1 C24 C25 C26 178.5(3) . . . . ?
C24 C25 C26 C27 -0.6(5) . . . . ?
C25 C26 C27 C28 0.0(5) . . . . ?
C26 C27 C28 C29 0.1(5) . . . . ?
N1 C24 C29 C28 -178.4(3) . . . . ?
C25 C24 C29 C28 -1.0(4) . . . . ?
C27 C28 C29 C24 0.4(5) . . . . ?
C29 C24 N1 C9 -171.0(3) . . . . ?
C25 C24 N1 C9 11.6(4) . . . . ?
C29 C24 N1 C10 -22.1(4) . . . . ?
C25 C24 N1 C10 160.5(3) . . . . ?
C8 C9 N1 C24 164.0(2) . . . . ?
C8 C9 N1 C10 12.2(3) . . . . ?
N2 C10 N1 C24 -143.8(2) . . . . ?
C18 C10 N1 C24 93.5(3) . . . . ?
N2 C10 N1 C9 7.9(3) . . . . ?
C18 C10 N1 C9 -114.7(3) . . . . ?
N1 C10 N2 C8 -25.6(3) . . . . ?
C18 C10 N2 C8 98.8(3) . . . . ?
N1 C10 N2 S1 108.5(2) . . . . ?
C18 C10 N2 S1 -127.2(2) . . . . ?
C11 C8 N2 C10 -91.0(3) . . . . ?
C9 C8 N2 C10 32.6(3) . . . . ?
C11 C8 N2 S1 136.3(2) . . . . ?
C9 C8 N2 S1 -100.1(2) . . . . ?
C10 N2 S1 O1 -178.10(19) . . . . ?
C8 N2 S1 O1 -49.8(2) . . . . ?
C10 N2 S1 O2 52.7(2) . . . . ?
C8 N2 S1 O2 -179.0(2) . . . . ?
C10 N2 S1 C5 -63.0(2) . . . . ?
C8 N2 S1 C5 65.3(2) . . . . ?
C4 C5 S1 O1 23.6(3) . . . . ?
C6 C5 S1 O1 -159.0(2) . . . . ?
C4 C5 S1 O2 155.7(2) . . . . ?
C6 C5 S1 O2 -26.8(3) . . . . ?
C4 C5 S1 N2 -90.5(3) . . . . ?
C6 C5 S1 N2 87.0(3) . . . . ?

loop_
_cod_related_entry_id
_cod_related_entry_database
_cod_related_entry_code
1 ChemSpider 30653318
